data_2229365
loop_
_publ_author_name
'Selvakumaran, N.'
'Karvembu, R.'
'Ng, Seik Weng'
'Tiekink, Edward R. T.'

_publ_section_title
;
 1-Benzoyl-3,3-bis(2-methylpropyl)thiourea
;
_journal_coeditor_code EZ2230
_journal_issue 3
_journal_name_full 'Acta Crystallographica Section E'
_journal_page_first o602
_journal_paper_doi 10.1107/S1600536811004557
_journal_volume 67
_journal_year 2011
_chemical_formula_iupac 'C16 H24 N2 O S'
_chemical_formula_moiety 'C16 H24 N2 O S'
_chemical_formula_sum 'C16 H24 N2 O S'
_chemical_formula_weight 292.43
_chemical_name_systematic
;
1-Benzoyl-3,3-bis(2-methylpropyl)thiourea
;
_space_group_IT_number 2
_symmetry_cell_setting triclinic
_symmetry_space_group_name_Hall '-P 1'
_symmetry_space_group_name_H-M 'P -1'
_atom_sites_solution_hydrogens geom
_atom_sites_solution_primary direct
_atom_sites_solution_secondary difmap
_audit_creation_method SHELXL-97
_cell_angle_alpha 105.776(9)
_cell_angle_beta 112.734(10)
_cell_angle_gamma 100.782(9)
_cell_formula_units_Z 2
_cell_length_a 8.9331(10)
_cell_length_b 10.1023(9)
_cell_length_c 11.0725(12)
_cell_measurement_reflns_used 1845
_cell_measurement_temperature 295(2)
_cell_measurement_theta_max 29.2
_cell_measurement_theta_min 2.2
_cell_volume 837.47(19)
_computing_cell_refinement 'CrysAlis PRO (Agilent, 2010)'
_computing_data_collection 'CrysAlis PRO (Agilent, 2010)'
_computing_data_reduction 'CrysAlis PRO (Agilent, 2010)'
_computing_molecular_graphics 'ORTEP-3 (Farrugia, 1997) and DIAMOND (Brandenburg, 2006)'
_computing_publication_material 'publCIF (Westrip, 2010)'
_computing_structure_refinement 'SHELXL97 (Sheldrick, 2008)'
_computing_structure_solution 'SHELXS97 (Sheldrick, 2008)'
_diffrn_ambient_temperature 295(2)
_diffrn_detector_area_resol_mean 10.4041
_diffrn_measured_fraction_theta_full 0.960
_diffrn_measured_fraction_theta_max 0.960
_diffrn_measurement_device_type
;
Agilent Supernova Dual diffractometer with an Atlas detector
;
_diffrn_measurement_method \w
_diffrn_radiation_monochromator Mirror
_diffrn_radiation_source 'SuperNova (Mo) X-ray Source'
_diffrn_radiation_type MoK\a
_diffrn_radiation_wavelength 0.71073
_diffrn_reflns_av_R_equivalents 0.025
_diffrn_reflns_av_sigmaI/netI 0.052
_diffrn_reflns_limit_h_max 11
_diffrn_reflns_limit_h_min -10
_diffrn_reflns_limit_k_max 12
_diffrn_reflns_limit_k_min -13
_diffrn_reflns_limit_l_max 12
_diffrn_reflns_limit_l_min -14
_diffrn_reflns_number 6265
_diffrn_reflns_theta_full 27.5
_diffrn_reflns_theta_max 27.5
_diffrn_reflns_theta_min 2.2
_diffrn_standards_decay_% 0
_diffrn_standards_interval_count 0
_diffrn_standards_interval_time 0
_diffrn_standards_number 0
_exptl_absorpt_coefficient_mu 0.192
_exptl_absorpt_correction_T_max 0.954
_exptl_absorpt_correction_T_min 0.936
_exptl_absorpt_correction_type multi-scan
_exptl_absorpt_process_details '(CrysAlis PRO; Agilent, 2010)'
_exptl_crystal_colour colourless
_exptl_crystal_density_diffrn 1.160
_exptl_crystal_density_method 'not measured'
_exptl_crystal_description block
_exptl_crystal_F_000 316
_exptl_crystal_size_max 0.35
_exptl_crystal_size_mid 0.30
_exptl_crystal_size_min 0.25
_refine_diff_density_max 0.86
_refine_diff_density_min -0.58
_refine_ls_extinction_method none
_refine_ls_goodness_of_fit_ref 1.04
_refine_ls_hydrogen_treatment constr
_refine_ls_matrix_type full
_refine_ls_number_parameters 181
_refine_ls_number_reflns 3693
_refine_ls_number_restraints 12
_refine_ls_restrained_S_all 1.08
_refine_ls_R_factor_all 0.122
_refine_ls_R_factor_gt 0.074
_refine_ls_shift/su_max 0.001
_refine_ls_shift/su_mean 0.001
_refine_ls_structure_factor_coef Fsqd
_refine_ls_weighting_details 'calc w=1/[\s^2^(Fo^2^)+(0.078P)^2^+0.7593P] where P=(Fo^2^+2Fc^2^)/3'
_refine_ls_weighting_scheme calc
_refine_ls_wR_factor_gt 0.176
_refine_ls_wR_factor_ref 0.219
_reflns_number_gt 2232
_reflns_number_total 3693
_reflns_threshold_expression I>2\s(I)
_cod_data_source_file ez2230.cif
_cod_data_source_block I
_cod_database_code 2229365
_cod_database_fobs_code 2229365

loop_
_symmetry_equiv_pos_as_xyz
'x, y, z'
'-x, -y, -z'

loop_
_atom_site_type_symbol
_atom_site_label
_atom_site_fract_x
_atom_site_fract_y
_atom_site_fract_z
_atom_site_U_iso_or_equiv
_atom_site_adp_type
_atom_site_calc_flag
_atom_site_refinement_flags
_atom_site_occupancy
_atom_site_disorder_assembly
_atom_site_disorder_group
S S1 0.74828(14) 0.92803(11) 0.99096(12) 0.0711(4) Uani d . 1 . .
O O1 0.6998(3) 0.5295(2) 0.7153(3) 0.0585(7) Uani d . 1 . .
N N1 0.8690(3) 0.7638(3) 0.8494(3) 0.0512(7) Uani d . 1 . .
H H1 0.9753 0.8236 0.8909 0.061 Uiso calc R 1 . .
N N2 0.6172(3) 0.7981(3) 0.7098(3) 0.0515(7) Uani d . 1 . .
C C1 0.9961(4) 0.5699(3) 0.8524(3) 0.0431(7) Uani d . 1 . .
C C2 0.9697(5) 0.4222(4) 0.8112(4) 0.0535(9) Uani d . 1 . .
H H2 0.8597 0.3566 0.7487 0.064 Uiso calc R 1 . .
C C3 1.1045(5) 0.3706(4) 0.8615(5) 0.0653(11) Uani d . 1 . .
H H3 1.0847 0.2708 0.8335 0.078 Uiso calc R 1 . .
C C4 1.2664(5) 0.4656(5) 0.9522(5) 0.0669(11) Uani d . 1 . .
H H4 1.3568 0.4306 0.9866 0.080 Uiso calc R 1 . .
C C5 1.2961(5) 0.6133(5) 0.9929(5) 0.0661(11) Uani d . 1 . .
H H5 1.4069 0.6780 1.0542 0.079 Uiso calc R 1 . .
C C6 1.1618(4) 0.6657(4) 0.9431(4) 0.0538(9) Uani d . 1 . .
H H6 1.1826 0.7656 0.9705 0.065 Uiso calc R 1 . .
C C7 0.8421(4) 0.6165(3) 0.7986(3) 0.0426(7) Uani d . 1 . .
C C8 0.7372(4) 0.8250(3) 0.8392(4) 0.0513(9) Uani d . 1 . .
C C9 0.6351(4) 0.7432(3) 0.5811(4) 0.0526(9) Uani d D 1 . .
H H9A 0.5352 0.6588 0.5122 0.063 Uiso calc R 1 . .
H H9B 0.7353 0.7118 0.6035 0.063 Uiso calc R 1 . .
C C10 0.6535(5) 0.8564(4) 0.5150(4) 0.0654(11) Uani d D 1 . .
H H10 0.5463 0.8792 0.4831 0.079 Uiso calc R 1 . .
C C11 0.6790(7) 0.7906(5) 0.3856(4) 0.0892(15) Uani d D 1 . .
H H11A 0.5849 0.7025 0.3204 0.134 Uiso calc R 1 . .
H H11B 0.7847 0.7691 0.4149 0.134 Uiso calc R 1 . .
H H11C 0.6835 0.8587 0.3403 0.134 Uiso calc R 1 . .
C C12 0.7998(6) 0.9970(4) 0.6237(5) 0.0877(15) Uani d D 1 . .
H H12A 0.8091 1.0661 0.5801 0.132 Uiso calc R 1 . .
H H12B 0.9057 0.9765 0.6583 0.132 Uiso calc R 1 . .
H H12C 0.7765 1.0367 0.7012 0.132 Uiso calc R 1 . .
C C13 0.4659(4) 0.8426(4) 0.6909(5) 0.0662(11) Uani d D 1 . .
H H13A 0.4206 0.8536 0.6005 0.079 Uiso calc R 1 . .
H H13B 0.5025 0.9377 0.7640 0.079 Uiso calc R 1 . .
C C14 0.3240(5) 0.7441(4) 0.6949(7) 0.106(2) Uani d D 1 . .
H H14 0.3640 0.7625 0.7957 0.127 Uiso calc R 1 . .
C C15 0.1645(5) 0.7914(5) 0.6518(6) 0.0888(15) Uani d D 1 . .
H H15A 0.1979 0.8950 0.6987 0.133 Uiso calc R 1 . .
H H15B 0.0863 0.7435 0.6785 0.133 Uiso calc R 1 . .
H H15C 0.1094 0.7655 0.5512 0.133 Uiso calc R 1 . .
C C16 0.2816(6) 0.5830(4) 0.6261(6) 0.0816(13) Uani d D 1 . .
H H16A 0.3853 0.5586 0.6554 0.122 Uiso calc R 1 . .
H H16B 0.2264 0.5542 0.5251 0.122 Uiso calc R 1 . .
H H16C 0.2058 0.5330 0.6536 0.122 Uiso calc R 1 . .

loop_
_atom_site_aniso_label
_atom_site_aniso_U_11
_atom_site_aniso_U_22
_atom_site_aniso_U_33
_atom_site_aniso_U_12
_atom_site_aniso_U_13
_atom_site_aniso_U_23
S1 0.0676(7) 0.0507(6) 0.0765(7) 0.0191(5) 0.0294(6) 0.0036(5)
O1 0.0434(13) 0.0383(13) 0.0653(16) 0.0071(11) 0.0031(12) 0.0157(12)
N1 0.0344(14) 0.0355(15) 0.0622(18) 0.0091(12) 0.0100(13) 0.0078(13)
N2 0.0364(14) 0.0400(15) 0.0659(19) 0.0137(12) 0.0144(14) 0.0156(14)
C1 0.0428(17) 0.0444(18) 0.0423(17) 0.0167(15) 0.0181(14) 0.0176(14)
C2 0.054(2) 0.0427(19) 0.059(2) 0.0190(16) 0.0215(17) 0.0169(17)
C3 0.069(3) 0.054(2) 0.088(3) 0.034(2) 0.040(2) 0.034(2)
C4 0.055(2) 0.077(3) 0.089(3) 0.039(2) 0.035(2) 0.046(3)
C5 0.0419(19) 0.071(3) 0.077(3) 0.0192(19) 0.0186(18) 0.029(2)
C6 0.0451(19) 0.050(2) 0.060(2) 0.0171(16) 0.0180(16) 0.0193(17)
C7 0.0417(17) 0.0384(17) 0.0383(16) 0.0125(14) 0.0111(14) 0.0128(14)
C8 0.0403(17) 0.0325(17) 0.067(2) 0.0098(14) 0.0173(16) 0.0118(16)
C9 0.0438(18) 0.0412(19) 0.060(2) 0.0136(15) 0.0125(16) 0.0183(17)
C10 0.055(2) 0.052(2) 0.075(3) 0.0160(18) 0.0104(19) 0.032(2)
C11 0.113(4) 0.077(3) 0.071(3) 0.025(3) 0.033(3) 0.038(3)
C12 0.092(3) 0.052(3) 0.089(3) 0.000(2) 0.021(3) 0.030(2)
C13 0.046(2) 0.057(2) 0.089(3) 0.0247(18) 0.022(2) 0.027(2)
C14 0.065(3) 0.072(3) 0.203(7) 0.033(3) 0.070(4) 0.065(4)
C15 0.060(3) 0.097(4) 0.139(5) 0.039(3) 0.057(3) 0.060(4)
C16 0.071(3) 0.057(3) 0.113(4) 0.012(2) 0.047(3) 0.027(3)

loop_
_atom_type_symbol
_atom_type_description
_atom_type_scat_dispersion_real
_atom_type_scat_dispersion_imag
_atom_type_scat_source
C C 0.0033 0.0016 'International Tables Vol C Tables 4.2.6.8 and 6.1.1.4'
H H 0.0000 0.0000 'International Tables Vol C Tables 4.2.6.8 and 6.1.1.4'
N N 0.0061 0.0033 'International Tables Vol C Tables 4.2.6.8 and 6.1.1.4'
O O 0.0106 0.0060 'International Tables Vol C Tables 4.2.6.8 and 6.1.1.4'
S S 0.1246 0.1234 'International Tables Vol C Tables 4.2.6.8 and 6.1.1.4'

loop_
_geom_angle_atom_site_label_1
_geom_angle_atom_site_label_2
_geom_angle_atom_site_label_3
_geom_angle_site_symmetry_1
_geom_angle_site_symmetry_3
_geom_angle
_geom_angle_publ_flag
C7 N1 C8 . . 124.2(3) ?
C7 N1 H1 . . 117.9 ?
C8 N1 H1 . . 117.9 ?
C8 N2 C13 . . 120.0(3) ?
C8 N2 C9 . . 124.2(3) ?
C13 N2 C9 . . 115.2(3) ?
C2 C1 C6 . . 118.6(3) ?
C2 C1 C7 . . 117.4(3) ?
C6 C1 C7 . . 124.0(3) ?
C1 C2 C3 . . 120.9(4) ?
C1 C2 H2 . . 119.6 ?
C3 C2 H2 . . 119.6 ?
C4 C3 C2 . . 120.1(4) ?
C4 C3 H3 . . 119.9 ?
C2 C3 H3 . . 119.9 ?
C3 C4 C5 . . 120.0(3) ?
C3 C4 H4 . . 120.0 ?
C5 C4 H4 . . 120.0 ?
C4 C5 C6 . . 120.2(4) ?
C4 C5 H5 . . 119.9 ?
C6 C5 H5 . . 119.9 ?
C5 C6 C1 . . 120.2(3) ?
C5 C6 H6 . . 119.9 ?
C1 C6 H6 . . 119.9 ?
O1 C7 N1 . . 121.4(3) ?
O1 C7 C1 . . 122.1(3) ?
N1 C7 C1 . . 116.6(3) ?
N2 C8 N1 . . 117.1(3) ?
N2 C8 S1 . . 125.9(3) ?
N1 C8 S1 . . 117.1(3) ?
N2 C9 C10 . . 113.3(3) ?
N2 C9 H9A . . 108.9 ?
C10 C9 H9A . . 108.9 ?
N2 C9 H9B . . 108.9 ?
C10 C9 H9B . . 108.9 ?
H9A C9 H9B . . 107.7 ?
C12 C10 C11 . . 112.2(3) ?
C12 C10 C9 . . 110.9(3) ?
C11 C10 C9 . . 109.1(3) ?
C12 C10 H10 . . 108.2 ?
C11 C10 H10 . . 108.2 ?
C9 C10 H10 . . 108.2 ?
C10 C11 H11A . . 109.5 ?
C10 C11 H11B . . 109.5 ?
H11A C11 H11B . . 109.5 ?
C10 C11 H11C . . 109.5 ?
H11A C11 H11C . . 109.5 ?
H11B C11 H11C . . 109.5 ?
C10 C12 H12A . . 109.5 ?
C10 C12 H12B . . 109.5 ?
H12A C12 H12B . . 109.5 ?
C10 C12 H12C . . 109.5 ?
H12A C12 H12C . . 109.5 ?
H12B C12 H12C . . 109.5 ?
N2 C13 C14 . . 116.6(3) ?
N2 C13 H13A . . 108.1 ?
C14 C13 H13A . . 108.1 ?
N2 C13 H13B . . 108.1 ?
C14 C13 H13B . . 108.1 ?
H13A C13 H13B . . 107.3 ?
C13 C14 C16 . . 118.4(4) ?
C13 C14 C15 . . 111.0(3) ?
C16 C14 C15 . . 112.5(4) ?
C13 C14 H14 . . 104.5 ?
C16 C14 H14 . . 104.5 ?
C15 C14 H14 . . 104.5 ?
C14 C15 H15A . . 109.5 ?
C14 C15 H15B . . 109.5 ?
H15A C15 H15B . . 109.5 ?
C14 C15 H15C . . 109.5 ?
H15A C15 H15C . . 109.5 ?
H15B C15 H15C . . 109.5 ?
C14 C16 H16A . . 109.5 ?
C14 C16 H16B . . 109.5 ?
H16A C16 H16B . . 109.5 ?
C14 C16 H16C . . 109.5 ?
H16A C16 H16C . . 109.5 ?
H16B C16 H16C . . 109.5 ?

loop_
_geom_bond_atom_site_label_1
_geom_bond_atom_site_label_2
_geom_bond_site_symmetry_2
_geom_bond_distance
_geom_bond_publ_flag
S1 C8 . 1.673(4) ?
O1 C7 . 1.214(4) ?
N1 C7 . 1.377(4) ?
N1 C8 . 1.410(4) ?
N1 H1 . 0.8800 ?
N2 C8 . 1.330(4) ?
N2 C13 . 1.461(4) ?
N2 C9 . 1.464(5) ?
C1 C2 . 1.380(5) ?
C1 C6 . 1.386(5) ?
C1 C7 . 1.493(4) ?
C2 C3 . 1.381(5) ?
C2 H2 . 0.9300 ?
C3 C4 . 1.362(6) ?
C3 H3 . 0.9300 ?
C4 C5 . 1.376(6) ?
C4 H4 . 0.9300 ?
C5 C6 . 1.382(5) ?
C5 H5 . 0.9300 ?
C6 H6 . 0.9300 ?
C9 C10 . 1.533(4) ?
C9 H9A . 0.9700 ?
C9 H9B . 0.9700 ?
C10 C12 . 1.528(4) ?
C10 C11 . 1.529(4) ?
C10 H10 . 0.9800 ?
C11 H11A . 0.9600 ?
C11 H11B . 0.9600 ?
C11 H11C . 0.9600 ?
C12 H12A . 0.9600 ?
C12 H12B . 0.9600 ?
C12 H12C . 0.9600 ?
C13 C14 . 1.482(4) ?
C13 H13A . 0.9700 ?
C13 H13B . 0.9700 ?
C14 C16 . 1.498(4) ?
C14 C15 . 1.530(4) ?
C14 H14 . 0.9800 ?
C15 H15A . 0.9600 ?
C15 H15B . 0.9600 ?
C15 H15C . 0.9600 ?
C16 H16A . 0.9600 ?
C16 H16B . 0.9600 ?
C16 H16C . 0.9600 ?

loop_
_geom_hbond_atom_site_label_D
_geom_hbond_atom_site_label_H
_geom_hbond_atom_site_label_A
_geom_hbond_site_symmetry_A
_geom_hbond_distance_DH
_geom_hbond_distance_HA
_geom_hbond_distance_DA
_geom_hbond_angle_DHA
N1 H1 S1 2_777 0.88 2.74 3.586(3) 162
C9 H9a O1 2_666 0.97 2.49 3.424(5) 162

loop_
_geom_torsion_atom_site_label_1
_geom_torsion_atom_site_label_2
_geom_torsion_atom_site_label_3
_geom_torsion_atom_site_label_4
_geom_torsion_site_symmetry_1
_geom_torsion_site_symmetry_2
_geom_torsion_site_symmetry_3
_geom_torsion_site_symmetry_4
_geom_torsion
_geom_torsion_publ_flag
C6 C1 C2 C3 . . . . 1.4(5) ?
C7 C1 C2 C3 . . . . -177.1(3) ?
C1 C2 C3 C4 . . . . -0.5(6) ?
C2 C3 C4 C5 . . . . -0.5(6) ?
C3 C4 C5 C6 . . . . 0.6(7) ?
C4 C5 C6 C1 . . . . 0.4(6) ?
C2 C1 C6 C5 . . . . -1.4(5) ?
C7 C1 C6 C5 . . . . 177.1(3) ?
C8 N1 C7 O1 . . . . 15.7(5) ?
C8 N1 C7 C1 . . . . -163.6(3) ?
C2 C1 C7 O1 . . . . -4.2(5) ?
C6 C1 C7 O1 . . . . 177.4(3) ?
C2 C1 C7 N1 . . . . 175.2(3) ?
C6 C1 C7 N1 . . . . -3.3(5) ?
C13 N2 C8 N1 . . . . 172.5(3) ?
C9 N2 C8 N1 . . . . -16.3(5) ?
C13 N2 C8 S1 . . . . -9.0(5) ?
C9 N2 C8 S1 . . . . 162.2(3) ?
C7 N1 C8 N2 . . . . -61.8(5) ?
C7 N1 C8 S1 . . . . 119.6(3) ?
C8 N2 C9 C10 . . . . -109.9(4) ?
C13 N2 C9 C10 . . . . 61.7(4) ?
N2 C9 C10 C12 . . . . 53.6(4) ?
N2 C9 C10 C11 . . . . 177.6(3) ?
C8 N2 C13 C14 . . . . -82.1(5) ?
C9 N2 C13 C14 . . . . 105.9(4) ?
N2 C13 C14 C16 . . . . -39.2(7) ?
N2 C13 C14 C15 . . . . -171.4(4) ?

loop_
_cod_related_entry_id
_cod_related_entry_database
_cod_related_entry_code
1 ChemSpider 3353558
